data_4074037
loop_
_publ_author_name
'Wechsler, Dominik'
'Rankin, Matthew A.'
'McDonald, Robert'
'Ferguson, Michael J.'
'Schatte, Gabriele'
'Stradiotto, Mark'

_publ_section_title
;
 New Racemic Planar-Chiral Metalloligands Derived from Donor-Substituted
 Indenes:&#x00A0; A Synthetic, Structural, and Catalytic Investigation
;
_journal_issue 25
_journal_name_full Organometallics
_journal_page_first 6418
_journal_paper_doi 10.1021/om700832f
_journal_volume 26
_journal_year 2007
_chemical_formula_moiety 'C27 H40 Fe N P S'
_chemical_formula_sum 'C27 H40 Fe N P S'
_chemical_formula_weight 497.48
_chemical_name_systematic
; 
 ? 
;
_space_group_IT_number 14
_symmetry_cell_setting monoclinic
_symmetry_space_group_name_Hall '-P 2ybc'
_symmetry_space_group_name_H-M 'P 1 21/c 1'
_atom_sites_solution_hydrogens geom
_atom_sites_solution_primary direct
_atom_sites_solution_secondary difmap
_audit_creation_method SHELXL-97
_cell_angle_alpha 90.00
_cell_angle_beta 102.3635(15)
_cell_angle_gamma 90.00
_cell_formula_units_Z 4
_cell_length_a 11.5994(12)
_cell_length_b 9.8244(10)
_cell_length_c 22.447(2)
_cell_measurement_reflns_used 6486
_cell_measurement_temperature 193(2)
_cell_measurement_theta_max 26.38
_cell_measurement_theta_min 2.27
_cell_volume 2498.7(4)
_computing_cell_refinement 'Bruker SAINT (Bruker, 1997)'
_computing_data_collection 'Bruker SMART (Bruker, 1997)'
_computing_data_reduction 'Bruker SAINT (Bruker, 1997)'
_computing_molecular_graphics 'Bruker SHELXTL (Bruker, 1997)'
_computing_publication_material 'Bruker SHELXTL (Bruker, 1997)'
_computing_structure_refinement 'SHELXL-97 (Sheldrick, 1997)'
_computing_structure_solution 'SHELXS-97 (Sheldrick, 1990)'
_diffrn_ambient_temperature 193(2)
_diffrn_detector_area_resol_mean 8.192
_diffrn_measured_fraction_theta_full 0.996
_diffrn_measured_fraction_theta_max 0.996
_diffrn_measurement_device_type 'Bruker PLATFORM diffractometer/SMART 1000 CCD area detector'
_diffrn_measurement_method '\w scans'
_diffrn_radiation_monochromator graphite
_diffrn_radiation_source 'fine-focus sealed tube'
_diffrn_radiation_type MoK\a
_diffrn_radiation_wavelength 0.71073
_diffrn_reflns_av_R_equivalents 0.0225
_diffrn_reflns_av_sigmaI/netI 0.0197
_diffrn_reflns_limit_h_max 14
_diffrn_reflns_limit_h_min -14
_diffrn_reflns_limit_k_max 12
_diffrn_reflns_limit_k_min -12
_diffrn_reflns_limit_l_max 28
_diffrn_reflns_limit_l_min -28
_diffrn_reflns_number 18496
_diffrn_reflns_theta_full 26.41
_diffrn_reflns_theta_max 26.41
_diffrn_reflns_theta_min 1.86
_diffrn_standards_decay_% 0
_diffrn_standards_interval_time 0
_diffrn_standards_number 0
_exptl_absorpt_coefficient_mu 0.766
_exptl_absorpt_correction_T_max 0.8083
_exptl_absorpt_correction_T_min 0.6563
_exptl_absorpt_correction_type multi-scan
_exptl_absorpt_process_details 'SADABS (Sheldrick, 1996)'
_exptl_crystal_colour red
_exptl_crystal_density_diffrn 1.322
_exptl_crystal_density_method 'not measured'
_exptl_crystal_description prism
_exptl_crystal_F_000 1064
_exptl_crystal_size_max 0.60
_exptl_crystal_size_mid 0.29
_exptl_crystal_size_min 0.29
_refine_diff_density_max 0.427
_refine_diff_density_min -0.265
_refine_diff_density_rms 0.057
_refine_ls_extinction_method none
_refine_ls_goodness_of_fit_ref 1.032
_refine_ls_hydrogen_treatment constr
_refine_ls_matrix_type full
_refine_ls_number_parameters 285
_refine_ls_number_reflns 5112
_refine_ls_number_restraints 0
_refine_ls_restrained_S_all 1.032
_refine_ls_R_factor_all 0.0366
_refine_ls_R_factor_gt 0.0314
_refine_ls_shift/su_max 0.001
_refine_ls_shift/su_mean 0.000
_refine_ls_structure_factor_coef Fsqd
_refine_ls_weighting_details 'calc w=1/[\s^2^(Fo^2^)+(0.0471P)^2^+1.4316P] where P=(Fo^2^+2Fc^2^)/3'
_refine_ls_weighting_scheme calc
_refine_ls_wR_factor_gt 0.0826
_refine_ls_wR_factor_ref 0.0865
_reflns_number_gt 4506
_reflns_number_total 5112
_reflns_threshold_expression I>2\s(I)
_cod_data_source_file om700832f-file002.cif
_cod_data_source_block dal0589
_cod_depositor_comments
;
The following automatic conversions were performed:

'_symmetry_cell_setting' value 'Monoclinic' changed to 'monoclinic'
according to /home/saulius/struct/CIF-dictionaries/cif_core.dic
dictionary named 'cif_core.dic' version 2.4.1 from 2010-06-29.

Automatic conversion script
Id: cif_fix_values 1715 2011-07-08 13:25:40Z adriana 
;
_cod_original_sg_symbol_H-M 'P 21/c'
_cod_database_code 4074037

loop_
_symmetry_equiv_pos_as_xyz
'x, y, z'
'-x, y+1/2, -z+1/2'
'-x, -y, -z'
'x, -y-1/2, z-1/2'

loop_
_atom_site_label
_atom_site_type_symbol
_atom_site_fract_x
_atom_site_fract_y
_atom_site_fract_z
_atom_site_U_iso_or_equiv
_atom_site_adp_type
_atom_site_occupancy
_atom_site_symmetry_multiplicity
_atom_site_calc_flag
_atom_site_refinement_flags
Fe Fe 0.34196(2) 0.24573(2) 0.090605(10) 0.01818(8) Uani 1 1 d .
S S 0.17041(4) 0.44833(4) 0.21479(2) 0.02819(11) Uani 1 1 d .
P P 0.14122(4) 0.25834(4) 0.188350(19) 0.01866(10) Uani 1 1 d .
N N 0.16642(12) -0.00884(14) 0.09275(6) 0.0224(3) Uani 1 1 d .
C1 C 0.38497(14) 0.04755(16) 0.11575(7) 0.0211(3) Uani 1 1 d .
H1 H 0.4117 -0.0232 0.0897 0.025 Uiso 1 1 calc R
C2 C 0.26608(14) 0.07388(16) 0.11919(7) 0.0192(3) Uani 1 1 d .
C3 C 0.26403(13) 0.18644(16) 0.16086(7) 0.0184(3) Uani 1 1 d .
C3A C 0.38694(14) 0.22152(16) 0.18600(7) 0.0202(3) Uani 1 1 d .
C4 C 0.44362(15) 0.31758(18) 0.23092(8) 0.0248(3) Uani 1 1 d .
H4 H 0.3979 0.3783 0.2494 0.030 Uiso 1 1 calc R
C5 C 0.56363(16) 0.32093(19) 0.24684(8) 0.0304(4) Uani 1 1 d .
H5 H 0.6008 0.3844 0.2768 0.036 Uiso 1 1 calc R
C6 C 0.63499(16) 0.23214(19) 0.21995(9) 0.0314(4) Uani 1 1 d .
H6 H 0.7184 0.2363 0.2329 0.038 Uiso 1 1 calc R
C7 C 0.58586(15) 0.14158(18) 0.17615(8) 0.0269(4) Uani 1 1 d .
H7 H 0.6342 0.0842 0.1578 0.032 Uiso 1 1 calc R
C7A C 0.45994(14) 0.13407(16) 0.15813(7) 0.0210(3) Uani 1 1 d .
C10 C 0.26652(16) 0.42258(17) 0.04736(8) 0.0259(4) Uani 1 1 d .
C11 C 0.25486(15) 0.31328(17) 0.00495(7) 0.0241(3) Uani 1 1 d .
C12 C 0.37024(18) 0.26541(19) 0.00364(9) 0.0307(4) Uani 1 1 d .
C13 C 0.45275(16) 0.3462(2) 0.04571(9) 0.0372(5) Uani 1 1 d .
C14 C 0.38777(17) 0.44234(19) 0.07312(9) 0.0335(4) Uani 1 1 d .
C15 C 0.1671(2) 0.5126(2) 0.05638(10) 0.0409(5) Uani 1 1 d .
H15A H 0.1806 0.5408 0.0992 0.049 Uiso 1 1 calc R
H15B H 0.0925 0.4624 0.0455 0.049 Uiso 1 1 calc R
H15C H 0.1634 0.5932 0.0304 0.049 Uiso 1 1 calc R
C16 C 0.14111(19) 0.2722(2) -0.03642(10) 0.0383(5) Uani 1 1 d .
H16A H 0.1129 0.3463 -0.0651 0.046 Uiso 1 1 calc R
H16B H 0.0821 0.2532 -0.0121 0.046 Uiso 1 1 calc R
H16C H 0.1538 0.1903 -0.0591 0.046 Uiso 1 1 calc R
C17 C 0.3998(2) 0.1570(2) -0.03762(10) 0.0527(6) Uani 1 1 d .
H17A H 0.3401 0.0850 -0.0425 0.063 Uiso 1 1 calc R
H17B H 0.4775 0.1186 -0.0198 0.063 Uiso 1 1 calc R
H17C H 0.4012 0.1967 -0.0775 0.063 Uiso 1 1 calc R
C18 C 0.58491(18) 0.3399(3) 0.05673(13) 0.0623(8) Uani 1 1 d .
H18A H 0.6133 0.4092 0.0320 0.075 Uiso 1 1 calc R
H18B H 0.6090 0.2495 0.0454 0.075 Uiso 1 1 calc R
H18C H 0.6186 0.3567 0.1000 0.075 Uiso 1 1 calc R
C19 C 0.4360(3) 0.5517(2) 0.11854(11) 0.0579(7) Uani 1 1 d .
H19A H 0.4404 0.6378 0.0970 0.070 Uiso 1 1 calc R
H19B H 0.5151 0.5259 0.1409 0.070 Uiso 1 1 calc R
H19C H 0.3840 0.5628 0.1473 0.070 Uiso 1 1 calc R
C21 C 0.00431(15) 0.23694(17) 0.12763(8) 0.0245(4) Uani 1 1 d .
H21 H 0.0298 0.2295 0.0879 0.029 Uiso 1 1 calc R
C22 C -0.07538(17) 0.3627(2) 0.12325(10) 0.0376(5) Uani 1 1 d .
H22A H -0.0291 0.4446 0.1196 0.045 Uiso 1 1 calc R
H22B H -0.1079 0.3691 0.1600 0.045 Uiso 1 1 calc R
H22C H -0.1401 0.3547 0.0873 0.045 Uiso 1 1 calc R
C23 C -0.06828(15) 0.1093(2) 0.13357(9) 0.0305(4) Uani 1 1 d .
H23A H -0.0176 0.0287 0.1363 0.037 Uiso 1 1 calc R
H23B H -0.1333 0.1015 0.0978 0.037 Uiso 1 1 calc R
H23C H -0.1003 0.1161 0.1705 0.037 Uiso 1 1 calc R
C24 C 0.12352(14) 0.15342(17) 0.25388(7) 0.0230(3) Uani 1 1 d .
H24 H 0.0912 0.0627 0.2384 0.028 Uiso 1 1 calc R
C25 C 0.24236(17) 0.1317(2) 0.29826(8) 0.0341(4) Uani 1 1 d .
H25A H 0.2976 0.0877 0.2768 0.041 Uiso 1 1 calc R
H25B H 0.2311 0.0737 0.3321 0.041 Uiso 1 1 calc R
H25C H 0.2744 0.2199 0.3143 0.041 Uiso 1 1 calc R
C26 C 0.03568(17) 0.22182(19) 0.28662(9) 0.0299(4) Uani 1 1 d .
H26A H -0.0400 0.2345 0.2578 0.036 Uiso 1 1 calc R
H26B H 0.0667 0.3105 0.3025 0.036 Uiso 1 1 calc R
H26C H 0.0242 0.1641 0.3205 0.036 Uiso 1 1 calc R
C27 C 0.17063(18) -0.0588(2) 0.03203(8) 0.0327(4) Uani 1 1 d .
H27A H 0.1002 -0.1135 0.0161 0.039 Uiso 1 1 calc R
H27B H 0.2413 -0.1149 0.0344 0.039 Uiso 1 1 calc R
H27C H 0.1733 0.0186 0.0048 0.039 Uiso 1 1 calc R
C28 C 0.16009(16) -0.12545(18) 0.13262(8) 0.0282(4) Uani 1 1 d .
H28A H 0.0915 -0.1816 0.1148 0.034 Uiso 1 1 calc R
H28B H 0.1523 -0.0928 0.1728 0.034 Uiso 1 1 calc R
H28C H 0.2322 -0.1799 0.1369 0.034 Uiso 1 1 calc R

loop_
_atom_site_aniso_label
_atom_site_aniso_U_11
_atom_site_aniso_U_22
_atom_site_aniso_U_33
_atom_site_aniso_U_23
_atom_site_aniso_U_13
_atom_site_aniso_U_12
Fe 0.01677(13) 0.01976(13) 0.01785(13) 0.00225(8) 0.00336(9) -0.00079(8)
S 0.0295(2) 0.0216(2) 0.0338(2) -0.00682(17) 0.00767(18) 0.00020(16)
P 0.0170(2) 0.0205(2) 0.0187(2) -0.00231(14) 0.00433(16) 0.00040(14)
N 0.0236(7) 0.0219(7) 0.0218(7) -0.0032(5) 0.0053(5) -0.0049(5)
C1 0.0234(8) 0.0200(8) 0.0211(8) 0.0013(6) 0.0073(6) 0.0025(6)
C2 0.0201(8) 0.0198(8) 0.0184(7) 0.0008(6) 0.0054(6) -0.0012(6)
C3 0.0194(7) 0.0191(7) 0.0168(7) 0.0009(6) 0.0041(6) -0.0009(6)
C3A 0.0191(8) 0.0213(7) 0.0197(8) 0.0033(6) 0.0033(6) 0.0010(6)
C4 0.0240(8) 0.0276(8) 0.0218(8) -0.0025(7) 0.0029(6) -0.0017(7)
C5 0.0264(9) 0.0349(10) 0.0264(9) -0.0021(7) -0.0018(7) -0.0046(7)
C6 0.0174(8) 0.0394(10) 0.0349(10) 0.0039(8) -0.0004(7) -0.0005(7)
C7 0.0198(8) 0.0310(9) 0.0302(9) 0.0049(7) 0.0059(7) 0.0047(7)
C7A 0.0212(8) 0.0218(8) 0.0200(8) 0.0045(6) 0.0046(6) 0.0021(6)
C10 0.0325(9) 0.0220(8) 0.0222(8) 0.0065(6) 0.0036(7) -0.0005(7)
C11 0.0280(9) 0.0242(8) 0.0188(8) 0.0054(6) 0.0022(7) -0.0006(7)
C12 0.0364(10) 0.0353(10) 0.0236(9) 0.0108(7) 0.0138(8) 0.0077(8)
C13 0.0237(9) 0.0516(12) 0.0357(10) 0.0259(9) 0.0051(8) -0.0051(8)
C14 0.0383(10) 0.0281(9) 0.0299(9) 0.0117(7) -0.0019(8) -0.0112(8)
C15 0.0555(13) 0.0320(10) 0.0358(11) 0.0082(8) 0.0109(9) 0.0163(9)
C16 0.0387(11) 0.0392(11) 0.0303(10) 0.0043(8) -0.0075(8) -0.0063(8)
C17 0.0786(17) 0.0515(13) 0.0383(12) 0.0123(10) 0.0354(12) 0.0263(12)
C18 0.0262(11) 0.096(2) 0.0659(16) 0.0481(15) 0.0131(10) -0.0001(12)
C19 0.0779(17) 0.0384(12) 0.0454(13) 0.0101(10) -0.0137(12) -0.0292(12)
C21 0.0188(8) 0.0321(9) 0.0216(8) -0.0008(6) 0.0020(7) 0.0008(6)
C22 0.0239(9) 0.0406(11) 0.0448(11) 0.0042(9) -0.0005(8) 0.0077(8)
C23 0.0215(8) 0.0385(10) 0.0303(9) -0.0059(8) 0.0029(7) -0.0061(7)
C24 0.0237(8) 0.0253(8) 0.0208(8) -0.0009(6) 0.0069(6) -0.0012(6)
C25 0.0295(9) 0.0466(11) 0.0258(9) 0.0083(8) 0.0048(7) 0.0024(8)
C26 0.0305(9) 0.0354(9) 0.0271(9) -0.0039(8) 0.0137(8) -0.0010(8)
C27 0.0403(10) 0.0339(10) 0.0236(9) -0.0058(7) 0.0062(8) -0.0109(8)
C28 0.0313(9) 0.0256(9) 0.0282(9) -0.0015(7) 0.0078(7) -0.0077(7)

loop_
_atom_type_symbol
_atom_type_description
_atom_type_scat_dispersion_real
_atom_type_scat_dispersion_imag
_atom_type_scat_source
C C 0.0033 0.0016 'International Tables Vol C Tables 4.2.6.8 and 6.1.1.4'
H H 0.0000 0.0000 'International Tables Vol C Tables 4.2.6.8 and 6.1.1.4'
N N 0.0061 0.0033 'International Tables Vol C Tables 4.2.6.8 and 6.1.1.4'
P P 0.1023 0.0942 'International Tables Vol C Tables 4.2.6.8 and 6.1.1.4'
S S 0.1246 0.1234 'International Tables Vol C Tables 4.2.6.8 and 6.1.1.4'
Fe Fe 0.3463 0.8444 'International Tables Vol C Tables 4.2.6.8 and 6.1.1.4'

loop_
_geom_angle_atom_site_label_1
_geom_angle_atom_site_label_2
_geom_angle_atom_site_label_3
_geom_angle
C13 Fe C12 40.84(8)
C13 Fe C1 116.75(8)
C12 Fe C1 105.70(7)
C13 Fe C3 159.40(8)
C12 Fe C3 159.61(7)
C1 Fe C3 69.11(6)
C13 Fe C14 40.61(9)
C12 Fe C14 68.38(8)
C1 Fe C14 151.70(7)
C3 Fe C14 125.65(7)
C13 Fe C2 154.08(8)
C12 Fe C2 122.41(7)
C1 Fe C2 40.29(6)
C3 Fe C2 41.16(6)
C14 Fe C2 165.28(8)
C13 Fe C11 67.86(7)
C12 Fe C11 40.29(7)
C1 Fe C11 126.62(7)
C3 Fe C11 126.25(6)
C14 Fe C11 67.62(7)
C2 Fe C11 113.11(6)
C13 Fe C10 67.35(8)
C12 Fe C10 67.47(7)
C1 Fe C10 165.23(7)
C3 Fe C10 112.44(7)
C14 Fe C10 39.84(7)
C2 Fe C10 131.25(7)
C11 Fe C10 39.89(7)
C13 Fe C3A 120.64(7)
C12 Fe C3A 157.00(7)
C1 Fe C3A 67.77(6)
C3 Fe C3A 40.92(6)
C14 Fe C3A 106.34(7)
C2 Fe C3A 67.77(6)
C11 Fe C3A 160.30(7)
C10 Fe C3A 123.67(7)
C13 Fe C7A 102.98(7)
C12 Fe C7A 121.21(7)
C1 Fe C7A 39.86(6)
C3 Fe C7A 68.18(6)
C14 Fe C7A 117.89(7)
C2 Fe C7A 66.91(6)
C11 Fe C7A 159.79(7)
C10 Fe C7A 154.91(7)
C3A Fe C7A 39.86(6)
C3 P C24 106.48(7)
C3 P C21 108.34(8)
C24 P C21 107.25(8)
C3 P S 112.07(5)
C24 P S 109.35(6)
C21 P S 113.04(6)
C2 N C27 113.07(14)
C2 N C28 109.38(13)
C27 N C28 108.89(14)
C2 C1 C7A 108.40(14)
C2 C1 Fe 70.23(9)
C7A C1 Fe 72.31(9)
C1 C2 N 125.46(14)
C1 C2 C3 108.88(13)
N C2 C3 125.13(14)
C1 C2 Fe 69.48(9)
N C2 Fe 133.89(11)
C3 C2 Fe 69.21(9)
C2 C3 C3A 106.25(13)
C2 C3 P 129.70(12)
C3A C3 P 123.43(12)
C2 C3 Fe 69.64(9)
C3A C3 Fe 71.14(9)
P C3 Fe 130.94(8)
C4 C3A C7A 118.33(15)
C4 C3A C3 133.71(15)
C7A C3A C3 107.95(14)
C4 C3A Fe 128.11(12)
C7A C3A Fe 70.51(9)
C3 C3A Fe 67.94(9)
C5 C4 C3A 119.31(16)
C4 C5 C6 121.93(16)
C7 C6 C5 121.13(16)
C6 C7 C7A 118.88(16)
C1 C7A C7 131.25(15)
C1 C7A C3A 108.33(14)
C7 C7A C3A 120.39(15)
C1 C7A Fe 67.83(9)
C7 C7A Fe 129.74(12)
C3A C7A Fe 69.63(9)
C14 C10 C11 108.72(16)
C14 C10 C15 126.10(18)
C11 C10 C15 124.71(17)
C14 C10 Fe 69.11(10)
C11 C10 Fe 69.72(9)
C15 C10 Fe 133.22(13)
C10 C11 C12 107.94(15)
C10 C11 C16 124.30(17)
C12 C11 C16 127.24(18)
C10 C11 Fe 70.39(9)
C12 C11 Fe 68.98(10)
C16 C11 Fe 132.58(13)
C11 C12 C13 107.54(17)
C11 C12 C17 126.0(2)
C13 C12 C17 126.3(2)
C11 C12 Fe 70.73(10)
C13 C12 Fe 69.28(11)
C17 C12 Fe 128.61(14)
C14 C13 C12 108.12(16)
C14 C13 C18 124.9(2)
C12 C13 C18 126.9(2)
C14 C13 Fe 70.24(10)
C12 C13 Fe 69.88(10)
C18 C13 Fe 128.67(14)
C10 C14 C13 107.67(16)
C10 C14 C19 124.6(2)
C13 C14 C19 127.6(2)
C10 C14 Fe 71.05(10)
C13 C14 Fe 69.14(10)
C19 C14 Fe 127.84(14)
C23 C21 C22 109.26(15)
C23 C21 P 115.17(12)
C22 C21 P 111.24(12)
C25 C24 C26 110.30(14)
C25 C24 P 110.99(12)
C26 C24 P 109.66(12)

loop_
_geom_bond_atom_site_label_1
_geom_bond_atom_site_label_2
_geom_bond_distance
Fe C13 2.0486(18)
Fe C12 2.0567(18)
Fe C1 2.0586(16)
Fe C3 2.0626(16)
Fe C14 2.0632(18)
Fe C2 2.0684(16)
Fe C11 2.0799(16)
Fe C10 2.0888(17)
Fe C3A 2.1062(16)
Fe C7A 2.1179(15)
S P 1.9659(6)
P C3 1.8125(16)
P C24 1.8433(17)
P C21 1.8701(17)
N C2 1.434(2)
N C27 1.459(2)
N C28 1.465(2)
C1 C2 1.421(2)
C1 C7A 1.425(2)
C2 C3 1.452(2)
C3 C3A 1.458(2)
C3A C4 1.434(2)
C3A C7A 1.440(2)
C4 C5 1.362(2)
C5 C6 1.423(3)
C6 C7 1.358(3)
C7 C7A 1.432(2)
C10 C14 1.415(3)
C10 C11 1.422(2)
C10 C15 1.501(3)
C11 C12 1.425(3)
C11 C16 1.497(2)
C12 C13 1.432(3)
C12 C17 1.498(3)
C13 C14 1.427(3)
C13 C18 1.501(3)
C14 C19 1.505(3)
C21 C23 1.532(2)
C21 C22 1.533(2)
C24 C25 1.533(2)
C24 C26 1.533(2)

loop_
_geom_torsion_atom_site_label_1
_geom_torsion_atom_site_label_2
_geom_torsion_atom_site_label_3
_geom_torsion_atom_site_label_4
_geom_torsion
C13 Fe C1 C2 -164.38(10)
C12 Fe C1 C2 -121.97(10)
C3 Fe C1 C2 37.24(9)
C14 Fe C1 C2 164.61(14)
C11 Fe C1 C2 -83.08(11)
C10 Fe C1 C2 -61.7(3)
C3A Fe C1 C2 81.38(10)
C7A Fe C1 C2 117.82(13)
C13 Fe C1 C7A 77.80(12)
C12 Fe C1 C7A 120.21(10)
C3 Fe C1 C7A -80.58(10)
C14 Fe C1 C7A 46.79(18)
C2 Fe C1 C7A -117.82(13)
C11 Fe C1 C7A 159.10(10)
C10 Fe C1 C7A -179.5(2)
C3A Fe C1 C7A -36.44(9)
C7A C1 C2 N -167.41(15)
Fe C1 C2 N 129.96(16)
C7A C1 C2 C3 4.53(18)
Fe C1 C2 C3 -58.09(11)
C7A C1 C2 Fe 62.62(11)
C27 N C2 C1 -40.9(2)
C28 N C2 C1 80.59(19)
C27 N C2 C3 148.40(16)
C28 N C2 C3 -90.08(18)
C27 N C2 Fe 54.1(2)
C28 N C2 Fe 175.65(13)
C13 Fe C2 C1 33.38(19)
C12 Fe C2 C1 75.32(11)
C3 Fe C2 C1 -120.78(13)
C14 Fe C2 C1 -150.3(2)
C11 Fe C2 C1 119.97(10)
C10 Fe C2 C1 162.63(10)
C3A Fe C2 C1 -81.38(10)
C7A Fe C2 C1 -38.04(9)
C13 Fe C2 N -86.6(2)
C12 Fe C2 N -44.64(18)
C1 Fe C2 N -120.0(2)
C3 Fe C2 N 119.26(19)
C14 Fe C2 N 89.7(3)
C11 Fe C2 N 0.00(18)
C10 Fe C2 N 42.67(19)
C3A Fe C2 N 158.65(18)
C7A Fe C2 N -158.00(18)
C13 Fe C2 C3 154.16(15)
C12 Fe C2 C3 -163.90(9)
C1 Fe C2 C3 120.78(13)
C14 Fe C2 C3 -29.5(3)
C11 Fe C2 C3 -119.25(9)
C10 Fe C2 C3 -76.59(11)
C3A Fe C2 C3 39.40(9)
C7A Fe C2 C3 82.74(9)
C1 C2 C3 C3A -3.88(17)
N C2 C3 C3A 168.10(14)
Fe C2 C3 C3A -62.14(10)
C1 C2 C3 P -174.85(12)
N C2 C3 P -2.9(2)
Fe C2 C3 P 126.89(13)
C1 C2 C3 Fe 58.26(11)
N C2 C3 Fe -129.76(15)
C24 P C3 C2 84.34(15)
C21 P C3 C2 -30.74(16)
S P C3 C2 -156.14(13)
C24 P C3 C3A -85.26(14)
C21 P C3 C3A 159.67(13)
S P C3 C3A 34.26(14)
C24 P C3 Fe -178.69(10)
C21 P C3 Fe 66.23(12)
S P C3 Fe -59.17(11)
C13 Fe C3 C2 -147.21(19)
C12 Fe C3 C2 42.2(2)
C1 Fe C3 C2 -36.49(9)
C14 Fe C3 C2 171.13(9)
C11 Fe C3 C2 84.30(11)
C10 Fe C3 C2 127.70(9)
C3A Fe C3 C2 -116.24(13)
C7A Fe C3 C2 -79.41(9)
C13 Fe C3 C3A -31.0(2)
C12 Fe C3 C3A 158.47(18)
C1 Fe C3 C3A 79.75(10)
C14 Fe C3 C3A -72.62(11)
C2 Fe C3 C3A 116.24(13)
C11 Fe C3 C3A -159.46(9)
C10 Fe C3 C3A -116.06(10)
C7A Fe C3 C3A 36.83(9)
C13 Fe C3 P 87.3(2)
C12 Fe C3 P -83.2(2)
C1 Fe C3 P -161.93(13)
C14 Fe C3 P 45.69(14)
C2 Fe C3 P -125.44(15)
C11 Fe C3 P -41.15(14)
C10 Fe C3 P 2.25(13)
C3A Fe C3 P 118.31(15)
C7A Fe C3 P 155.14(13)
C2 C3 C3A C4 -176.59(17)
P C3 C3A C4 -4.9(3)
Fe C3 C3A C4 122.26(19)
C2 C3 C3A C7A 1.79(17)
P C3 C3A C7A 173.47(11)
Fe C3 C3A C7A -59.35(11)
C2 C3 C3A Fe 61.15(10)
P C3 C3A Fe -127.17(12)
C13 Fe C3A C4 38.83(18)
C12 Fe C3A C4 70.1(2)
C1 Fe C3A C4 147.68(17)
C3 Fe C3A C4 -129.02(19)
C14 Fe C3A C4 -2.94(17)
C2 Fe C3A C4 -168.64(17)
C11 Fe C3A C4 -72.0(3)
C10 Fe C3A C4 -42.94(18)
C7A Fe C3A C4 111.23(18)
C13 Fe C3A C7A -72.40(12)
C12 Fe C3A C7A -41.2(2)
C1 Fe C3A C7A 36.45(9)
C3 Fe C3A C7A 119.75(13)
C14 Fe C3A C7A -114.17(10)
C2 Fe C3A C7A 80.13(10)
C11 Fe C3A C7A 176.80(17)
C10 Fe C3A C7A -154.17(10)
C13 Fe C3A C3 167.85(10)
C12 Fe C3A C3 -160.90(16)
C1 Fe C3A C3 -83.30(10)
C14 Fe C3A C3 126.08(10)
C2 Fe C3A C3 -39.62(9)
C11 Fe C3A C3 57.1(2)
C10 Fe C3A C3 86.09(11)
C7A Fe C3A C3 -119.75(13)
C7A C3A C4 C5 -1.6(2)
C3 C3A C4 C5 176.65(17)
Fe C3A C4 C5 -88.2(2)
C3A C4 C5 C6 0.3(3)
C4 C5 C6 C7 1.3(3)
C5 C6 C7 C7A -1.5(3)
C2 C1 C7A C7 174.59(17)
Fe C1 C7A C7 -124.11(18)
C2 C1 C7A C3A -3.37(18)
Fe C1 C7A C3A 57.93(11)
C2 C1 C7A Fe -61.30(11)
C6 C7 C7A C1 -177.60(17)
C6 C7 C7A C3A 0.2(2)
C6 C7 C7A Fe 88.0(2)
C4 C3A C7A C1 179.60(14)
C3 C3A C7A C1 0.93(18)
Fe C3A C7A C1 -56.83(11)
C4 C3A C7A C7 1.4(2)
C3 C3A C7A C7 -177.29(14)
Fe C3A C7A C7 124.95(15)
C4 C3A C7A Fe -123.57(15)
C3 C3A C7A Fe 57.76(11)
C13 Fe C7A C1 -116.40(11)
C12 Fe C7A C1 -76.59(12)
C3 Fe C7A C1 83.13(10)
C14 Fe C7A C1 -156.99(10)
C2 Fe C7A C1 38.44(9)
C11 Fe C7A C1 -56.0(2)
C10 Fe C7A C1 179.69(15)
C3A Fe C7A C1 120.91(13)
C13 Fe C7A C7 9.54(18)
C12 Fe C7A C7 49.36(18)
C1 Fe C7A C7 125.9(2)
C3 Fe C7A C7 -150.93(17)
C14 Fe C7A C7 -31.04(19)
C2 Fe C7A C7 164.39(18)
C11 Fe C7A C7 70.0(3)
C10 Fe C7A C7 -54.4(2)
C3A Fe C7A C7 -113.15(19)
C13 Fe C7A C3A 122.69(11)
C12 Fe C7A C3A 162.51(10)
C1 Fe C7A C3A -120.91(13)
C3 Fe C7A C3A -37.78(9)
C14 Fe C7A C3A 82.11(11)
C2 Fe C7A C3A -82.47(10)
C11 Fe C7A C3A -176.88(17)
C10 Fe C7A C3A 58.79(19)
C13 Fe C10 C14 -38.39(12)
C12 Fe C10 C14 -82.79(13)
C1 Fe C10 C14 -147.7(2)
C3 Fe C10 C14 119.29(12)
C2 Fe C10 C14 163.13(11)
C11 Fe C10 C14 -120.48(16)
C3A Fe C10 C14 74.30(13)
C7A Fe C10 C14 33.1(2)
C13 Fe C10 C11 82.10(12)
C12 Fe C10 C11 37.69(11)
C1 Fe C10 C11 -27.2(3)
C3 Fe C10 C11 -120.23(10)
C14 Fe C10 C11 120.48(16)
C2 Fe C10 C11 -76.39(12)
C3A Fe C10 C11 -165.22(10)
C7A Fe C10 C11 153.59(14)
C13 Fe C10 C15 -158.8(2)
C12 Fe C10 C15 156.8(2)
C1 Fe C10 C15 91.9(3)
C3 Fe C10 C15 -1.2(2)
C14 Fe C10 C15 -120.5(2)
C2 Fe C10 C15 42.7(2)
C11 Fe C10 C15 119.1(2)
C3A Fe C10 C15 -46.2(2)
C7A Fe C10 C15 -87.3(2)
C14 C10 C11 C12 -0.74(19)
C15 C10 C11 C12 171.83(17)
Fe C10 C11 C12 -58.96(11)
C14 C10 C11 C16 -172.99(16)
C15 C10 C11 C16 -0.4(3)
Fe C10 C11 C16 128.79(17)
C14 C10 C11 Fe 58.22(12)
C15 C10 C11 Fe -129.21(18)
C13 Fe C11 C10 -80.71(12)
C12 Fe C11 C10 -119.16(15)
C1 Fe C11 C10 171.66(10)
C3 Fe C11 C10 82.00(12)
C14 Fe C11 C10 -36.66(11)
C2 Fe C11 C10 127.39(10)
C3A Fe C11 C10 39.0(2)
C7A Fe C11 C10 -146.91(18)
C13 Fe C11 C12 38.45(12)
C1 Fe C11 C12 -69.19(13)
C3 Fe C11 C12 -158.84(11)
C14 Fe C11 C12 82.50(12)
C2 Fe C11 C12 -113.45(11)
C10 Fe C11 C12 119.16(15)
C3A Fe C11 C12 158.19(18)
C7A Fe C11 C12 -27.8(2)
C13 Fe C11 C16 160.3(2)
C12 Fe C11 C16 121.8(2)
C1 Fe C11 C16 52.6(2)
C3 Fe C11 C16 -37.0(2)
C14 Fe C11 C16 -155.7(2)
C2 Fe C11 C16 8.4(2)
C10 Fe C11 C16 -119.0(2)
C3A Fe C11 C16 -80.0(3)
C7A Fe C11 C16 94.1(3)
C10 C11 C12 C13 0.08(19)
C16 C11 C12 C13 172.04(17)
Fe C11 C12 C13 -59.77(12)
C10 C11 C12 C17 -175.88(17)
C16 C11 C12 C17 -3.9(3)
Fe C11 C12 C17 124.27(19)
C10 C11 C12 Fe 59.85(11)
C16 C11 C12 Fe -128.20(18)
C13 Fe C12 C11 -118.26(15)
C1 Fe C12 C11 128.80(10)
C3 Fe C12 C11 56.7(2)
C14 Fe C12 C11 -80.46(11)
C2 Fe C12 C11 88.27(11)
C10 Fe C12 C11 -37.33(10)
C3A Fe C12 C11 -161.30(15)
C7A Fe C12 C11 169.16(10)
C1 Fe C12 C13 -112.94(12)
C3 Fe C12 C13 174.94(17)
C14 Fe C12 C13 37.80(11)
C2 Fe C12 C13 -153.47(11)
C11 Fe C12 C13 118.26(15)
C10 Fe C12 C13 80.93(12)
C3A Fe C12 C13 -43.0(2)
C7A Fe C12 C13 -72.58(13)
C13 Fe C12 C17 120.6(3)
C1 Fe C12 C17 7.6(2)
C3 Fe C12 C17 -64.5(3)
C14 Fe C12 C17 158.4(2)
C2 Fe C12 C17 -32.9(2)
C11 Fe C12 C17 -121.2(3)
C10 Fe C12 C17 -158.5(2)
C3A Fe C12 C17 77.5(3)
C7A Fe C12 C17 48.0(2)
C11 C12 C13 C14 0.6(2)
C17 C12 C13 C14 176.55(18)
Fe C12 C13 C14 -60.09(12)
C11 C12 C13 C18 -175.46(18)
C17 C12 C13 C18 0.5(3)
Fe C12 C13 C18 123.9(2)
C11 C12 C13 Fe 60.69(12)
C17 C12 C13 Fe -123.37(19)
C12 Fe C13 C14 118.92(15)
C1 Fe C13 C14 -157.96(10)
C3 Fe C13 C14 -56.1(2)
C2 Fe C13 C14 178.56(13)
C11 Fe C13 C14 80.97(11)
C10 Fe C13 C14 37.67(10)
C3A Fe C13 C14 -79.14(12)
C7A Fe C13 C14 -117.96(11)
C1 Fe C13 C12 83.12(12)
C3 Fe C13 C12 -174.99(17)
C14 Fe C13 C12 -118.92(15)
C2 Fe C13 C12 59.64(19)
C11 Fe C13 C12 -37.95(10)
C10 Fe C13 C12 -81.24(11)
C3A Fe C13 C12 161.95(10)
C7A Fe C13 C12 123.13(11)
C12 Fe C13 C18 -121.7(3)
C1 Fe C13 C18 -38.6(3)
C3 Fe C13 C18 63.3(4)
C14 Fe C13 C18 119.4(3)
C2 Fe C13 C18 -62.1(3)
C11 Fe C13 C18 -159.6(3)
C10 Fe C13 C18 157.1(3)
C3A Fe C13 C18 40.2(3)
C7A Fe C13 C18 1.4(3)
C11 C10 C14 C13 1.1(2)
C15 C10 C14 C13 -171.33(17)
Fe C10 C14 C13 59.71(12)
C11 C10 C14 C19 177.96(17)
C15 C10 C14 C19 5.5(3)
Fe C10 C14 C19 -123.45(19)
C11 C10 C14 Fe -58.59(12)
C15 C10 C14 Fe 128.96(18)
C12 C13 C14 C10 -1.1(2)
C18 C13 C14 C10 175.10(17)
Fe C13 C14 C10 -60.92(12)
C12 C13 C14 C19 -177.78(18)
C18 C13 C14 C19 -1.6(3)
Fe C13 C14 C19 122.4(2)
C12 C13 C14 Fe 59.86(12)
C18 C13 C14 Fe -123.98(19)
C13 Fe C14 C10 118.31(16)
C12 Fe C14 C10 80.31(12)
C1 Fe C14 C10 163.28(13)
C3 Fe C14 C10 -82.74(12)
C2 Fe C14 C10 -59.2(3)
C11 Fe C14 C10 36.71(11)
C3A Fe C14 C10 -123.39(11)
C7A Fe C14 C10 -164.81(10)
C12 Fe C14 C13 -38.00(11)
C1 Fe C14 C13 44.97(19)
C3 Fe C14 C13 158.95(10)
C2 Fe C14 C13 -177.5(2)
C11 Fe C14 C13 -81.61(11)
C10 Fe C14 C13 -118.31(16)
C3A Fe C14 C13 118.30(11)
C7A Fe C14 C13 76.88(12)
C13 Fe C14 C19 -122.1(3)
C12 Fe C14 C19 -160.1(2)
C1 Fe C14 C19 -77.1(3)
C3 Fe C14 C19 36.9(2)
C2 Fe C14 C19 60.4(4)
C11 Fe C14 C19 156.3(2)
C10 Fe C14 C19 119.6(3)
C3A Fe C14 C19 -3.8(2)
C7A Fe C14 C19 -45.2(2)
C3 P C21 C23 94.24(14)
C24 P C21 C23 -20.33(15)
S P C21 C23 -140.93(12)
C3 P C21 C22 -140.75(13)
C24 P C21 C22 104.68(14)
S P C21 C22 -15.92(15)
C3 P C24 C25 48.14(14)
C21 P C24 C25 163.95(13)
S P C24 C25 -73.14(13)
C3 P C24 C26 170.25(11)
C21 P C24 C26 -73.93(13)
S P C24 C26 48.98(12)
